data_2008052
loop_
_publ_author_name
'Mentes, Ayfer'
'Fawcett, John'
'Kemmitt, Raymond D. W.'
'Russell, David R.'

_publ_section_title
;
 Molybdenum--tetracarbonyl complexes with Schiff base ligands
;
_journal_issue 1
_journal_name_full 'Acta Crystallographica Section C'
_journal_page_first 48
_journal_page_last 50
_journal_paper_doi 10.1107/S0108270198011433
_journal_volume 55
_journal_year 1999
_chemical_formula_iupac '[Mo (C13 H12 N2) (C O)4]'
_chemical_formula_moiety 'C17 H12 Mo N2 O4'
_chemical_formula_sum 'C17 H12 Mo N2 O4'
_chemical_formula_weight 404.23
_chemical_name_systematic
;
 ?
;
_space_group_IT_number 14
_symmetry_cell_setting monoclinic
_symmetry_space_group_name_Hall '-P 2yn'
_symmetry_space_group_name_H-M 'P 1 21/n 1'
_audit_creation_method SHELXL
_cell_angle_alpha 90.00
_cell_angle_beta 96.210(10)
_cell_angle_gamma 90.00
_cell_formula_units_Z 4
_cell_length_a 11.529(2)
_cell_length_b 11.8790(10)
_cell_length_c 12.661(4)
_cell_measurement_reflns_used 22
_cell_measurement_temperature 293(2)
_cell_measurement_theta_max 12.5
_cell_measurement_theta_min 4.9
_cell_volume 1723.8(6)
_computing_cell_refinement XSCANS
_computing_data_collection 'XSCANS (Fait, 1991)'
_computing_data_reduction XSCANS
_computing_molecular_graphics 'XP in SHELXTL/PC'
_computing_publication_material 'XCIF in SHELXTL/PC'
_computing_structure_refinement 'XL in SHELXTL/PC'
_computing_structure_solution 'XS in SHELXTL/PC (Sheldrick, 1996)'
_diffrn_ambient_temperature 293(2)
_diffrn_measurement_device 'Siemens P4'
_diffrn_measurement_method \w
_diffrn_radiation_monochromator graphite
_diffrn_radiation_source 'fine-focus sealed tube'
_diffrn_radiation_type MoK\a
_diffrn_radiation_wavelength 0.71073
_diffrn_reflns_av_R_equivalents 0.029
_diffrn_reflns_av_sigmaI/netI 0.0351
_diffrn_reflns_limit_h_max 14
_diffrn_reflns_limit_h_min -1
_diffrn_reflns_limit_k_max 14
_diffrn_reflns_limit_k_min -14
_diffrn_reflns_limit_l_max 15
_diffrn_reflns_limit_l_min -15
_diffrn_reflns_number 7643
_diffrn_reflns_theta_max 26
_diffrn_reflns_theta_min 2.53
_diffrn_standards_decay_% <1
_diffrn_standards_interval_count 100
_diffrn_standards_number 3
_exptl_absorpt_coefficient_mu 0.783
_exptl_absorpt_correction_T_max 0.863
_exptl_absorpt_correction_T_min 0.737
_exptl_absorpt_correction_type '\y scan'
_exptl_absorpt_process_details '(XEMP in SHELXTL/PC; Sheldrick, 1996)'
_exptl_crystal_colour 'dark red'
_exptl_crystal_density_diffrn 1.558
_exptl_crystal_density_method 'not measured'
_exptl_crystal_description block
_exptl_crystal_F_000 808
_exptl_crystal_size_max 0.54
_exptl_crystal_size_mid 0.24
_exptl_crystal_size_min 0.18
_refine_diff_density_max 0.22
_refine_diff_density_min -0.53
_refine_ls_extinction_method none
_refine_ls_goodness_of_fit_all 1.096
_refine_ls_goodness_of_fit_obs 1.137
_refine_ls_hydrogen_treatment 'H atoms: see below'
_refine_ls_matrix_type full
_refine_ls_number_parameters 217
_refine_ls_number_reflns 3391
_refine_ls_number_restraints 0
_refine_ls_restrained_S_all 1.096
_refine_ls_restrained_S_obs 1.137
_refine_ls_R_factor_all 0.044
_refine_ls_R_factor_obs 0.032
_refine_ls_shift/esd_max 0.001
_refine_ls_shift/esd_mean 0.000
_refine_ls_structure_factor_coef Fsqd
_refine_ls_weighting_details 'w = 1/[\s^2^(Fo^2^)+(0.0373P)^2^+0.3537P] where P = (Fo^2^+2Fc^2^)/3'
_refine_ls_weighting_scheme calc
_refine_ls_wR_factor_all 0.083
_refine_ls_wR_factor_obs 0.077
_reflns_number_observed 2768
_reflns_number_total 3391
_reflns_observed_criterion I>2\s(I)
_cod_data_source_file bm1268.cif
_cod_data_source_block 2
_cod_depositor_comments
;
The following automatic conversions were performed:

'_refine_ls_weighting_scheme' value 'calc w =
1/[\s^2^(Fo^2^)+(0.0373P)^2^+0.3537P] where P = (Fo^2^+2Fc^2^)/3' was
changed to 'calc'. New tag '_refine_ls_weighting_details' was
created. The value of the new tag was set to 'w =
1/[\s^2^(Fo^2^)+(0.0373P)^2^+0.3537P] where P = (Fo^2^+2Fc^2^)/3'.

Automatic conversion script
Id: cif_fix_values 3143 2015-03-26 13:38:13Z robertas 
;
_cod_original_sg_symbol_Hall '-P 2yn '
_cod_original_sg_symbol_H-M 'P 21/n'
_cod_database_code 2008052

loop_
_symmetry_equiv_pos_as_xyz
'x, y, z'
'-x+1/2, y+1/2, -z+1/2'
'-x, -y, -z'
'x-1/2, -y-1/2, z-1/2'

loop_
_atom_site_aniso_label
_atom_site_aniso_U_11
_atom_site_aniso_U_22
_atom_site_aniso_U_33
_atom_site_aniso_U_12
_atom_site_aniso_U_13
_atom_site_aniso_U_23
Mo1 0.0472(2) 0.03294(14) 0.0464(2) -0.00501(11) 0.00459(11) -0.00326(10)
N1 0.0409(13) 0.0407(12) 0.0497(13) -0.0028(10) -0.0054(11) 0.0009(10)
N2 0.0468(14) 0.0364(11) 0.0403(12) 0.0029(10) 0.0006(10) 0.0017(9)
C1 0.071(2) 0.043(2) 0.069(2) 0.002(2) 0.026(2) -0.0015(15)
O1 0.126(3) 0.0510(15) 0.133(3) 0.030(2) 0.056(2) 0.017(2)
C2 0.069(2) 0.044(2) 0.060(2) -0.006(2) 0.015(2) -0.0060(14)
O2 0.086(2) 0.085(2) 0.107(2) -0.035(2) 0.037(2) -0.008(2)
C3 0.071(2) 0.057(2) 0.063(2) -0.024(2) 0.008(2) -0.013(2)
O3 0.117(3) 0.121(3) 0.072(2) -0.059(2) -0.007(2) -0.031(2)
C4 0.051(2) 0.049(2) 0.046(2) -0.0083(14) -0.0027(14) 0.0003(13)
O4 0.064(2) 0.093(2) 0.0607(15) -0.0177(14) 0.0082(13) 0.0095(13)
C5 0.057(2) 0.060(2) 0.077(2) 0.004(2) -0.024(2) 0.001(2)
C6 0.0429(15) 0.0336(13) 0.046(2) 0.0008(11) 0.0039(12) 0.0017(11)
C7 0.0410(15) 0.0374(14) 0.0401(14) 0.0016(11) -0.0003(12) -0.0007(11)
C8 0.068(2) 0.047(2) 0.055(2) 0.0028(15) -0.010(2) -0.0073(14)
C9 0.082(3) 0.069(2) 0.067(2) 0.006(2) -0.030(2) -0.017(2)
C10 0.071(2) 0.074(2) 0.068(2) 0.017(2) -0.026(2) -0.002(2)
C11 0.059(2) 0.048(2) 0.056(2) 0.012(2) -0.004(2) 0.0009(14)
C12 0.043(2) 0.0344(14) 0.054(2) 0.0030(12) -0.0014(13) 0.0014(12)
C13 0.094(3) 0.059(2) 0.092(3) 0.016(2) 0.038(2) 0.007(2)
C14 0.119(4) 0.076(3) 0.117(4) 0.041(3) 0.038(3) -0.016(3)
C15 0.080(3) 0.053(2) 0.117(4) 0.022(2) -0.021(3) -0.021(2)
C16 0.076(3) 0.042(2) 0.106(3) -0.003(2) -0.030(2) 0.019(2)
C17 0.062(2) 0.046(2) 0.064(2) -0.001(2) -0.004(2) 0.0080(15)

loop_
_atom_site_label
_atom_site_fract_x
_atom_site_fract_y
_atom_site_fract_z
_atom_site_U_iso_or_equiv
_atom_site_thermal_displace_type
_atom_site_calc_flag
_atom_site_refinement_flags
_atom_site_occupancy
_atom_site_disorder_group
_atom_site_type_symbol
Mo1 0.06884(2) 0.86724(2) 0.72726(2) 0.04220(10) Uani d . 1 . Mo
N1 -0.0081(2) 1.0382(2) 0.7398(2) 0.0445(5) Uani d . 1 . N
N2 0.1628(2) 0.9532(2) 0.8692(2) 0.0415(5) Uani d . 1 . N
C1 0.1485(3) 0.7217(3) 0.7459(3) 0.0599(9) Uani d . 1 . C
O1 0.1954(3) 0.6365(2) 0.7619(3) 0.1002(11) Uani d . 1 . O
C2 -0.0619(3) 0.7907(3) 0.7944(3) 0.0574(8) Uani d . 1 . C
O2 -0.1362(3) 0.7380(2) 0.8210(3) 0.0905(9) Uani d . 1 . O
C3 -0.0156(3) 0.8151(3) 0.5949(3) 0.0635(9) Uani d . 1 . C
O3 -0.0650(3) 0.7862(3) 0.5148(2) 0.1046(11) Uani d . 1 . O
C4 0.1930(3) 0.9167(3) 0.6325(2) 0.0494(7) Uani d . 1 . C
O4 0.2571(2) 0.9324(2) 0.5713(2) 0.0727(7) Uani d . 1 . O
C5 -0.1084(3) 1.0739(3) 0.6649(3) 0.0668(10) Uani d . 1 . C
H5A -0.1687(3) 1.0181(3) 0.6629(3) 0.100 Uiso d R 1 . H
H5B -0.0839(3) 1.0825(3) 0.5952(3) 0.100 Uiso d R 1 . H
H5C -0.1376(3) 1.1445(3) 0.6879(3) 0.100 Uiso d R 1 . H
C6 0.0341(2) 1.1049(2) 0.8140(2) 0.0410(6) Uani d . 1 . C
C7 0.1319(2) 1.0617(2) 0.8865(2) 0.0398(6) Uani d . 1 . C
C8 0.1910(3) 1.1263(3) 0.9657(3) 0.0581(8) Uani d . 1 . C
H8A 0.1665(3) 1.2023(3) 0.9762(3) 0.070 Uiso d R 1 . H
C9 0.2832(4) 1.0811(3) 1.0288(3) 0.0757(11) Uani d . 1 . C
H9A 0.3248(4) 1.1252(3) 1.0842(3) 0.091 Uiso d R 1 . H
C10 0.3151(3) 0.9719(3) 1.0115(3) 0.0733(11) Uani d . 1 . C
H10A 0.3800(3) 0.9382(3) 1.0539(3) 0.088 Uiso d R 1 . H
C11 0.2532(3) 0.9108(3) 0.9317(2) 0.0550(8) Uani d . 1 . C
H11A 0.2754(3) 0.8343(3) 0.9199(2) 0.066 Uiso d R 1 . H
C12 -0.0077(3) 1.2218(2) 0.8299(2) 0.0444(7) Uani d . 1 . C
C13 -0.0666(4) 1.2471(3) 0.9159(3) 0.0794(12) Uani d . 1 . C
H13A -0.0833(4) 1.1874(3) 0.9632(3) 0.095 Uiso d R 1 . H
C14 -0.1035(5) 1.3553(4) 0.9333(4) 0.102(2) Uani d . 1 . C
H14A -0.1435(5) 1.3726(4) 0.9940(4) 0.122 Uiso d R 1 . H
C15 -0.0783(4) 1.4392(3) 0.8671(4) 0.0854(14) Uani d . 1 . C
H15A -0.1056(4) 1.5143(3) 0.8780(4) 0.102 Uiso d R 1 . H
C16 -0.0176(4) 1.4166(3) 0.7829(4) 0.0774(12) Uani d . 1 . C
H16A 0.0002(4) 1.4777(3) 0.7377(4) 0.093 Uiso d R 1 . H
C17 0.0180(3) 1.3075(3) 0.7626(3) 0.0582(8) Uani d . 1 . C
H17A 0.0600(3) 1.2917(3) 0.7028(3) 0.070 Uiso d R 1 . H

loop_
_atom_type_symbol
_atom_type_description
_atom_type_scat_dispersion_real
_atom_type_scat_dispersion_imag
_atom_type_scat_source
C C 0.0033 0.0016 'International Tables Vol C Tables 4.2.6.8 and 6.1.1.4'
H H 0.0000 0.0000 'International Tables Vol C Tables 4.2.6.8 and 6.1.1.4'
N N 0.0061 0.0033 'International Tables Vol C Tables 4.2.6.8 and 6.1.1.4'
O O 0.0106 0.0060 'International Tables Vol C Tables 4.2.6.8 and 6.1.1.4'
Mo Mo -1.6832 0.6857 'International Tables Vol C Tables 4.2.6.8 and 6.1.1.4'

loop_
_geom_angle_atom_site_label_1
_geom_angle_atom_site_label_2
_geom_angle_atom_site_label_3
_geom_angle
C3 Mo1 C1 90.4(2)
C3 Mo1 C2 83.85(14)
C1 Mo1 C2 85.06(14)
C3 Mo1 C4 84.44(13)
C1 Mo1 C4 88.60(13)
C2 Mo1 C4 166.63(12)
C3 Mo1 N1 100.67(13)
C1 Mo1 N1 168.60(12)
C2 Mo1 N1 93.40(11)
C4 Mo1 N1 95.09(11)
C3 Mo1 N2 171.40(12)
C1 Mo1 N2 97.22(12)
C2 Mo1 N2 100.69(11)
C4 Mo1 N2 91.77(10)
N1 Mo1 N2 71.92(8)
C6 N1 C5 120.1(3)
C6 N1 Mo1 119.5(2)
C5 N1 Mo1 120.5(2)
C11 N2 C7 117.5(2)
C11 N2 Mo1 125.6(2)
C7 N2 Mo1 116.6(2)
O1 C1 Mo1 176.8(3)
O2 C2 Mo1 170.9(3)
O3 C3 Mo1 178.4(3)
O4 C4 Mo1 170.8(3)
N1 C6 C7 116.6(2)
N1 C6 C12 124.8(3)
C7 C6 C12 118.6(2)
N2 C7 C8 121.6(3)
N2 C7 C6 115.3(2)
C8 C7 C6 123.1(2)
C9 C8 C7 119.8(3)
C8 C9 C10 118.8(3)
C9 C10 C11 119.2(3)
N2 C11 C10 123.0(3)
C13 C12 C17 119.0(3)
C13 C12 C6 120.2(3)
C17 C12 C6 120.6(3)
C12 C13 C14 121.0(4)
C15 C14 C13 119.8(4)
C14 C15 C16 120.1(4)
C15 C16 C17 120.9(4)
C12 C17 C16 119.1(4)

loop_
_geom_bond_atom_site_label_1
_geom_bond_atom_site_label_2
_geom_bond_site_symmetry_2
_geom_bond_distance
_geom_bond_publ_flag
Mo1 C1 . 1.960(3) y
Mo1 C2 . 2.025(3) y
Mo1 C3 . 1.946(3) y
Mo1 C4 . 2.051(3) y
Mo1 N1 . 2.228(2) y
Mo1 N2 . 2.241(2) y
N1 C6 . 1.284(3) ?
N1 C5 . 1.476(4) ?
N2 C11 . 1.337(4) ?
N2 C7 . 1.362(3) ?
C1 O1 . 1.155(4) ?
C2 O2 . 1.141(4) ?
C3 O3 . 1.160(4) ?
C4 O4 . 1.142(4) ?
C6 C7 . 1.467(4) ?
C6 C12 . 1.492(4) ?
C7 C8 . 1.383(4) ?
C8 C9 . 1.368(5) ?
C9 C10 . 1.374(5) ?
C10 C11 . 1.378(5) ?
C12 C13 . 1.378(5) ?
C12 C17 . 1.379(4) ?
C13 C14 . 1.380(5) ?
C14 C15 . 1.354(7) ?
C15 C16 . 1.364(6) ?
C16 C17 . 1.391(5) ?
